data_7132672
loop_
_publ_author_name
'Shayan, Mohsen'
'Abdollahi, Maryam F.'
'Lawrence, Mason Chester'
'Guinand, Etienne C.'
'Goulet, Maxime'
'George, Tanner'
'Masuda, Jason D.'
'Katz, Michael J.'
'Laventure, Audrey'
'Werner-Zwanziger, Ulrike'
'Chitnis, Saurabh S.'

_publ_section_title
;
 Rigid PN cages as 3-dimensional building blocks for crystalline or
 amorphous networked materials.
;
_journal_issue 19
_journal_name_full 'Chemical communications (Cambridge, England)'
_journal_page_first 2629
_journal_page_last 2632
_journal_paper_doi 10.1039/d3cc05804b
_journal_volume 60
_journal_year 2024
_chemical_formula_moiety 'C46 H66 Co2 N18 O10 P4'
_chemical_formula_sum 'C46 H66 Co2 N18 O10 P4'
_chemical_formula_weight 1272.90
_space_group_crystal_system monoclinic
_space_group_IT_number 14
_space_group_name_Hall '-P 2yn'
_space_group_name_H-M_alt 'P 1 21/n 1'
_atom_sites_solution_hydrogens geom
_atom_sites_solution_primary dual
_audit_block_doi 10.5517/ccdc.csd.cc2h09c6
_audit_creation_date 2023-11-08
_audit_creation_method
;
Olex2 1.5
(compiled 2023.08.24 svn.re1ec1418 for OlexSys, GUI svn.r6817)
;
_audit_update_record
;
2023-11-10 deposited with the CCDC.	2024-02-05 downloaded from the CCDC.
;
_cell_angle_alpha 90
_cell_angle_beta 94.766(2)
_cell_angle_gamma 90
_cell_formula_units_Z 2
_cell_length_a 12.2983(7)
_cell_length_b 10.2366(5)
_cell_length_c 22.8341(12)
_cell_measurement_reflns_used 9899
_cell_measurement_temperature 150.00
_cell_measurement_theta_max 25.74
_cell_measurement_theta_min 2.59
_cell_volume 2864.7(3)
_computing_cell_refinement 'SAINT V8.40A (Bruker AXS Inc., 2018)'
_computing_data_collection 'APEX4 (Bruker AXS Inc., 2021)'
_computing_data_reduction 'SAINT V8.40A (Bruker AXS Inc., 2018)'
_computing_molecular_graphics 'Olex2 1.5 (Dolomanov et al., 2009)'
_computing_publication_material 'Olex2 1.5 (Dolomanov et al., 2009)'
_computing_structure_refinement 'SHELXL 2018/3 (Sheldrick, 2015)'
_computing_structure_solution 'SHELXT 2018/2 (Sheldrick, 2018)'
_diffrn_ambient_temperature 150.00
_diffrn_detector '100 \\times 140 mm^2^ CMOS sensor'
_diffrn_detector_area_resol_mean 7.3910
_diffrn_detector_type 'Bruker PHOTON III'
_diffrn_measured_fraction_theta_full 1.000
_diffrn_measured_fraction_theta_max 1.000
_diffrn_measurement_device '\k--geometry diffractometer'
_diffrn_measurement_device_type 'Bruker D8 Venture'
_diffrn_measurement_method '\f and \w scans'
_diffrn_radiation_monochromator 'multilayer mirror'
_diffrn_radiation_type MoK\a
_diffrn_radiation_wavelength 0.71073
_diffrn_reflns_av_R_equivalents 0.1306
_diffrn_reflns_av_unetI/netI 0.0543
_diffrn_reflns_Laue_measured_fraction_full 1.000
_diffrn_reflns_Laue_measured_fraction_max 1.000
_diffrn_reflns_limit_h_max 15
_diffrn_reflns_limit_h_min -15
_diffrn_reflns_limit_k_max 12
_diffrn_reflns_limit_k_min -12
_diffrn_reflns_limit_l_max 28
_diffrn_reflns_limit_l_min -28
_diffrn_reflns_number 79685
_diffrn_reflns_point_group_measured_fraction_full 1.000
_diffrn_reflns_point_group_measured_fraction_max 1.000
_diffrn_reflns_theta_full 25.242
_diffrn_reflns_theta_max 26.019
_diffrn_reflns_theta_min 1.952
_diffrn_source 'microfocus sealed tube'
_diffrn_source_current 1.4
_diffrn_source_power 0.07
_diffrn_source_type 'Incoatec I\mS 3.0'
_diffrn_source_voltage 50.0
_diffrn_standards_number 0
_exptl_absorpt_coefficient_mu 0.762
_exptl_absorpt_correction_T_max 0.7454
_exptl_absorpt_correction_T_min 0.6250
_exptl_absorpt_correction_type multi-scan
_exptl_absorpt_process_details
;
SADABS-2016/2 (Bruker,2016/2) was used for absorption correction.
wR2(int) was 0.1061 before and 0.0764 after correction.
The Ratio of minimum to maximum transmission is 0.8385.
The \l/2 correction factor is Not present.
;
_exptl_crystal_colour blue
_exptl_crystal_colour_primary blue
_exptl_crystal_density_diffrn 1.476
_exptl_crystal_description plate
_exptl_crystal_F_000 1324
_exptl_crystal_size_max 0.14
_exptl_crystal_size_mid 0.11
_exptl_crystal_size_min 0.03
_refine_diff_density_max 0.678
_refine_diff_density_min -0.809
_refine_diff_density_rms 0.083
_refine_ls_extinction_method none
_refine_ls_goodness_of_fit_ref 1.133
_refine_ls_hydrogen_treatment constr
_refine_ls_matrix_type full
_refine_ls_number_parameters 513
_refine_ls_number_reflns 5643
_refine_ls_number_restraints 0
_refine_ls_restrained_S_all 1.133
_refine_ls_R_factor_all 0.1131
_refine_ls_R_factor_gt 0.0667
_refine_ls_shift/su_max 0.001
_refine_ls_shift/su_mean 0.000
_refine_ls_structure_factor_coef Fsqd
_refine_ls_weighting_details 'w=1/[\s^2^(Fo^2^)+(0.0337P)^2^+11.0044P] where P=(Fo^2^+2Fc^2^)/3'
_refine_ls_weighting_scheme calc
_refine_ls_wR_factor_gt 0.1393
_refine_ls_wR_factor_ref 0.1606
_reflns_Friedel_coverage 0.000
_reflns_number_gt 3802
_reflns_number_total 5643
_reflns_threshold_expression 'I > 2\s(I)'
_cod_data_source_file d3cc05804b2.cif
_cod_data_source_block mo_2022_08_30_jdm_sc_ms_108_0m_a
_cod_depositor_comments 'Adding full bibliography for 7132669--7132673.cif.'
_cod_database_code 7132672
_shelx_shelxl_version_number 2018/3
_shelx_space_group_comment
;
The symmetry employed for this shelxl refinement is uniquely defined
by the following loop, which should always be used as a source of
symmetry information in preference to the above space-group names.
They are only intended as comments.
;
_shelx_estimated_absorpt_t_max 0.978
_shelx_estimated_absorpt_t_min 0.901
_olex2_refinement_description
;
1. Fixed Uiso
 At 1.2 times of:
  All C(H) groups
 At 1.5 times of:
  All C(H,H,H) groups
2. Others
 Sof(C21B)=Sof(H21B)=Sof(C22B)=Sof(H22D)=Sof(H22E)=Sof(H22F)=Sof(C23B)=
 Sof(H23D)=Sof(H23E)=Sof(H23F)=1-FVAR(1)
 Sof(C21A)=Sof(H21A)=Sof(C22A)=Sof(H22A)=Sof(H22B)=Sof(H22C)=Sof(C23A)=
 Sof(H23A)=Sof(H23B)=Sof(H23C)=FVAR(1)
 Fixed Sof: C10B(0.5) H10A(0.5) H10B(0.5) H10C(0.5) C11B(0.5) H11A(0.5)
 H11B(0.5) H11C(0.5) C13B(0.5) H13A(0.5) H13B(0.5) H13C(0.5) C12B(0.5)
 H12A(0.5) H12B(0.5) H12C(0.5) C9B(0.5) H9BA(0.5) H9BB(0.5) H9BC(0.5) C8B(0.5)
 H8BA(0.5) H8BB(0.5) H8BC(0.5) N3B(0.5) N6B(0.5) N4B(0.5) N7B(0.5) N5B(0.5)
 N8B(0.5) N4A(0.5) N7A(0.5) N5A(0.5) N8A(0.5) N3A(0.5) N6A(0.5) C10A(0.5)
 H10D(0.5) H10E(0.5) H10F(0.5) C9A(0.5) H9AA(0.5) H9AB(0.5) H9AC(0.5) C8A(0.5)
 H8AA(0.5) H8AB(0.5) H8AC(0.5) C12A(0.5) H12D(0.5) H12E(0.5) H12F(0.5)
 C11A(0.5) H11D(0.5) H11E(0.5) H11F(0.5) C13A(0.5) H13D(0.5) H13E(0.5) H13F(0.5)
3.a Aromatic/amide H refined with riding coordinates:
 C3(H3), C4(H4), C6(H6), C7(H7), C15(H15), C16(H16), C18(H18), C19(H19),
 C21A(H21A), C21B(H21B)
3.b Idealised Me refined as rotating group:
 C10B(H10A,H10B,H10C), C11B(H11A,H11B,H11C), C13B(H13A,H13B,H13C), C12B(H12A,
 H12B,H12C), C9B(H9BA,H9BB,H9BC), C8B(H8BA,H8BB,H8BC), C22A(H22A,H22B,H22C),
 C23A(H23A,H23B,H23C), C10A(H10D,H10E,H10F), C9A(H9AA,H9AB,H9AC), C8A(H8AA,H8AB,
 H8AC), C12A(H12D,H12E,H12F), C11A(H11D,H11E,H11F), C13A(H13D,H13E,H13F),
 C22B(H22D,H22E,H22F), C23B(H23D,H23E,H23F)
;
_olex2_submission_special_instructions 'No special instructions were received'

loop_
_space_group_symop_operation_xyz
'x, y, z'
'-x+1/2, y+1/2, -z+1/2'
'-x, -y, -z'
'x-1/2, -y-1/2, z-1/2'

loop_
_atom_site_label
_atom_site_type_symbol
_atom_site_fract_x
_atom_site_fract_y
_atom_site_fract_z
_atom_site_U_iso_or_equiv
_atom_site_adp_type
_atom_site_occupancy
_atom_site_site_symmetry_order
_atom_site_calc_flag
_atom_site_refinement_flags_posn
_atom_site_refinement_flags_adp
_atom_site_refinement_flags_occupancy
_atom_site_disorder_assembly
_atom_site_disorder_group
Co1 Co 0.41850(6) -0.07915(6) 0.52079(3) 0.0367(2) Uani 1 1 d . . . . .
P1 P 0.50956(11) 0.87642(13) 0.82957(7) 0.0380(4) Uani 1 1 d . . . . .
P2 P 0.47735(12) 0.60923(13) 0.80066(6) 0.0374(4) Uani 1 1 d . . . . .
O1 O 0.8127(3) 1.4537(4) 0.97886(18) 0.0527(11) Uani 1 1 d . . . . .
O2 O 0.9432(3) 1.3213(4) 0.9487(2) 0.0553(11) Uani 1 1 d . . . . .
O3 O 0.4407(4) 0.0300(4) 0.59355(18) 0.0553(11) Uani 1 1 d . . . . .
O4 O 0.5634(4) 0.1644(4) 0.55793(19) 0.0577(12) Uani 1 1 d . . . . .
O5 O 0.3174(4) -0.2236(4) 0.54555(19) 0.0582(12) Uani 1 1 d . . . . .
N1 N 0.5159(4) 1.0215(4) 0.8462(2) 0.0502(13) Uani 1 1 d . . . . .
N2 N 0.4564(4) 0.4632(4) 0.7897(2) 0.0445(12) Uani 1 1 d . . . . .
N9 N 0.2896(5) -0.4406(5) 0.5499(2) 0.0569(14) Uani 1 1 d . . . . .
C1 C 0.8449(5) 1.3549(5) 0.9522(3) 0.0446(14) Uani 1 1 d . . . . .
C2 C 0.7591(5) 1.2703(5) 0.9218(2) 0.0404(13) Uani 1 1 d . . . . .
C3 C 0.6496(5) 1.3050(5) 0.9186(2) 0.0418(14) Uani 1 1 d . . . . .
H3 H 0.628334 1.385165 0.935283 0.050 Uiso 1 1 calc R U . . .
C4 C 0.5717(5) 1.2237(5) 0.8915(3) 0.0438(14) Uani 1 1 d . . . . .
H4 H 0.497758 1.251547 0.887535 0.053 Uiso 1 1 calc R U . . .
C5 C 0.5983(4) 1.1010(5) 0.8694(3) 0.0416(14) Uani 1 1 d . . . . .
C6 C 0.7097(5) 1.0683(5) 0.8718(3) 0.0492(15) Uani 1 1 d . . . . .
H6 H 0.731159 0.987274 0.856128 0.059 Uiso 1 1 calc R U . . .
C7 C 0.7880(5) 1.1523(5) 0.8967(3) 0.0502(16) Uani 1 1 d . . . . .
H7 H 0.862870 1.129475 0.896843 0.060 Uiso 1 1 calc R U . . .
C10B C 0.6631(16) 0.8571(17) 0.7490(8) 0.053(4) Uani 0.5 1 d . . P A 1
H10A H 0.616343 0.834911 0.713524 0.079 Uiso 0.5 1 calc R U P A 1
H10B H 0.735943 0.819925 0.746190 0.079 Uiso 0.5 1 calc R U P A 1
H10C H 0.668745 0.952302 0.752629 0.079 Uiso 0.5 1 calc R U P A 1
C11B C 0.690(3) 0.590(4) 0.826(2) 0.055(12) Uani 0.5 1 d . . P A 1
H11A H 0.694007 0.604929 0.868347 0.083 Uiso 0.5 1 calc R U P A 1
H11B H 0.758791 0.616807 0.810628 0.083 Uiso 0.5 1 calc R U P A 1
H11C H 0.677841 0.496553 0.817863 0.083 Uiso 0.5 1 calc R U P A 1
C13B C 0.398(5) 0.720(5) 0.694(2) 0.061(11) Uani 0.5 1 d . . P A 1
H13A H 0.470466 0.738897 0.681116 0.091 Uiso 0.5 1 calc R U P A 1
H13B H 0.347265 0.789500 0.680570 0.091 Uiso 0.5 1 calc R U P A 1
H13C H 0.371938 0.636309 0.677183 0.091 Uiso 0.5 1 calc R U P A 1
C12B C 0.344(4) 0.612(5) 0.888(2) 0.084(14) Uani 0.5 1 d . . P A 1
H12A H 0.286527 0.664346 0.867802 0.126 Uiso 0.5 1 calc R U P A 1
H12B H 0.344993 0.627398 0.930857 0.126 Uiso 0.5 1 calc R U P A 1
H12C H 0.330846 0.519150 0.880231 0.126 Uiso 0.5 1 calc R U P A 1
C9B C 0.3012(17) 0.9069(19) 0.7820(9) 0.047(4) Uani 0.5 1 d . . P A 1
H9BA H 0.263616 0.861703 0.812275 0.071 Uiso 0.5 1 calc R U P A 1
H9BB H 0.258082 0.899287 0.744062 0.071 Uiso 0.5 1 calc R U P A 1
H9BC H 0.310094 0.999369 0.792429 0.071 Uiso 0.5 1 calc R U P A 1
C8B C 0.5489(13) 0.7856(19) 0.9400(8) 0.053(4) Uani 0.5 1 d . . P A 1
H8BA H 0.607866 0.721318 0.939554 0.079 Uiso 0.5 1 calc R U P A 1
H8BB H 0.503890 0.765633 0.972355 0.079 Uiso 0.5 1 calc R U P A 1
H8BC H 0.580145 0.873223 0.945595 0.079 Uiso 0.5 1 calc R U P A 1
C14 C 0.4810(4) 0.3799(5) 0.7449(3) 0.0411(14) Uani 1 1 d . . . . .
C15 C 0.5452(5) 0.4130(6) 0.6996(3) 0.0514(16) Uani 1 1 d . . . . .
H15 H 0.582394 0.494423 0.700945 0.062 Uiso 1 1 calc R U . . .
C16 C 0.5555(5) 0.3303(5) 0.6532(3) 0.0480(15) Uani 1 1 d . . . . .
H16 H 0.598318 0.355697 0.622397 0.058 Uiso 1 1 calc R U . . .
C17 C 0.5036(5) 0.2089(5) 0.6510(2) 0.0404(13) Uani 1 1 d . . . . .
C18 C 0.4492(5) 0.1708(5) 0.6983(2) 0.0433(14) Uani 1 1 d . . . . .
H18 H 0.417866 0.086048 0.698438 0.052 Uiso 1 1 calc R U . . .
C19 C 0.4389(4) 0.2521(5) 0.7454(3) 0.0396(13) Uani 1 1 d . . . . .
H19 H 0.403418 0.222043 0.778294 0.048 Uiso 1 1 calc R U . . .
C20 C 0.5031(5) 0.1288(6) 0.5969(3) 0.0476(15) Uani 1 1 d . . . . .
C21A C 0.3512(7) -0.3408(7) 0.5401(3) 0.043(2) Uani 0.769(10) 1 d . . P B 1
H21A H 0.422713 -0.355319 0.528741 0.051 Uiso 0.769(10) 1 calc R U P B 1
C22A C 0.3353(11) -0.5752(8) 0.5509(5) 0.085(4) Uani 0.769(10) 1 d . . P B 1
H22A H 0.298006 -0.626494 0.518991 0.128 Uiso 0.769(10) 1 calc R U P B 1
H22B H 0.324512 -0.616449 0.588655 0.128 Uiso 0.769(10) 1 calc R U P B 1
H22C H 0.413475 -0.571186 0.545517 0.128 Uiso 0.769(10) 1 calc R U P B 1
C23A C 0.1814(8) -0.4228(12) 0.5694(5) 0.087(4) Uani 0.769(10) 1 d . . P B 1
H23A H 0.181541 -0.448827 0.610747 0.131 Uiso 0.769(10) 1 calc R U P B 1
H23B H 0.129159 -0.476833 0.545444 0.131 Uiso 0.769(10) 1 calc R U P B 1
H23C H 0.160329 -0.330719 0.565314 0.131 Uiso 0.769(10) 1 calc R U P B 1
N3B N 0.6150(7) 0.8027(8) 0.8015(4) 0.036(2) Uani 0.5 1 d . . P A 1
N6B N 0.6059(8) 0.6606(8) 0.7989(5) 0.039(2) Uani 0.5 1 d . . P A 1
N4B N 0.4819(8) 0.7806(8) 0.8847(4) 0.039(2) Uani 0.5 1 d . . P A 1
N7B N 0.4459(8) 0.6478(8) 0.8691(4) 0.038(2) Uani 0.5 1 d . . P A 1
N5B N 0.4087(7) 0.8477(8) 0.7777(4) 0.039(2) Uani 0.5 1 d . . P A 1
N8B N 0.4048(8) 0.7121(8) 0.7583(4) 0.038(2) Uani 0.5 1 d . . P A 1
N4A N 0.5915(8) 0.7728(8) 0.8677(4) 0.043(2) Uani 0.5 1 d . . P A 2
N7A N 0.5879(8) 0.6414(8) 0.8436(5) 0.038(2) Uani 0.5 1 d . . P A 2
N5A N 0.3855(8) 0.8187(9) 0.8385(5) 0.050(3) Uani 0.5 1 d . . P A 2
N8A N 0.3780(9) 0.6752(9) 0.8329(5) 0.050(3) Uani 0.5 1 d . . P A 2
N3A N 0.5228(8) 0.8423(8) 0.7607(4) 0.044(2) Uani 0.5 1 d . . P A 2
N6A N 0.4900(9) 0.7109(9) 0.7439(4) 0.044(2) Uani 0.5 1 d . . P A 2
C10A C 0.6185(15) 0.8875(18) 0.7319(10) 0.060(5) Uani 0.5 1 d . . P A 2
H10D H 0.637816 0.976025 0.745379 0.090 Uiso 0.5 1 calc R U P A 2
H10E H 0.601504 0.887945 0.689230 0.090 Uiso 0.5 1 calc R U P A 2
H10F H 0.680082 0.828577 0.741989 0.090 Uiso 0.5 1 calc R U P A 2
C9A C 0.289(2) 0.883(3) 0.8132(12) 0.096(10) Uani 0.5 1 d . . P A 2
H9AA H 0.295998 0.977673 0.819092 0.144 Uiso 0.5 1 calc R U P A 2
H9AB H 0.225143 0.851570 0.832344 0.144 Uiso 0.5 1 calc R U P A 2
H9AC H 0.278652 0.864111 0.771056 0.144 Uiso 0.5 1 calc R U P A 2
C8A C 0.6081(14) 0.7737(18) 0.9320(8) 0.056(5) Uani 0.5 1 d . . P A 2
H8AA H 0.615123 0.864087 0.946003 0.084 Uiso 0.5 1 calc R U P A 2
H8AB H 0.674660 0.725243 0.944610 0.084 Uiso 0.5 1 calc R U P A 2
H8AC H 0.545467 0.732445 0.948481 0.084 Uiso 0.5 1 calc R U P A 2
C12A C 0.332(3) 0.619(4) 0.8856(13) 0.036(6) Uani 0.5 1 d . . P A 2
H12D H 0.310655 0.527909 0.877879 0.054 Uiso 0.5 1 calc R U P A 2
H12E H 0.267080 0.669413 0.894387 0.054 Uiso 0.5 1 calc R U P A 2
H12F H 0.386303 0.622968 0.919307 0.054 Uiso 0.5 1 calc R U P A 2
C11A C 0.701(3) 0.596(3) 0.834(2) 0.042(9) Uani 0.5 1 d . . P A 2
H11D H 0.700572 0.500635 0.827891 0.063 Uiso 0.5 1 calc R U P A 2
H11E H 0.751068 0.617657 0.867903 0.063 Uiso 0.5 1 calc R U P A 2
H11F H 0.725503 0.638355 0.798659 0.063 Uiso 0.5 1 calc R U P A 2
C13A C 0.410(4) 0.694(4) 0.6911(18) 0.047(8) Uani 0.5 1 d . . P A 2
H13D H 0.408008 0.601831 0.679142 0.071 Uiso 0.5 1 calc R U P A 2
H13E H 0.432079 0.747841 0.658761 0.071 Uiso 0.5 1 calc R U P A 2
H13F H 0.337029 0.720594 0.700984 0.071 Uiso 0.5 1 calc R U P A 2
C21B C 0.252(2) -0.309(3) 0.5575(13) 0.067(11) Uani 0.231(10) 1 d . . P B 2
H21B H 0.182095 -0.289762 0.570489 0.080 Uiso 0.231(10) 1 calc R U P B 2
C22B C 0.396(3) -0.449(3) 0.5248(18) 0.089(12) Uani 0.231(10) 1 d . . P B 2
H22D H 0.407699 -0.369482 0.502265 0.134 Uiso 0.231(10) 1 calc R U P B 2
H22E H 0.396128 -0.525055 0.498721 0.134 Uiso 0.231(10) 1 calc R U P B 2
H22F H 0.453894 -0.458006 0.556507 0.134 Uiso 0.231(10) 1 calc R U P B 2
C23B C 0.208(3) -0.538(3) 0.5360(15) 0.083(13) Uani 0.231(10) 1 d . . P B 2
H23D H 0.135757 -0.499790 0.537279 0.125 Uiso 0.231(10) 1 calc R U P B 2
H23E H 0.217547 -0.609518 0.564708 0.125 Uiso 0.231(10) 1 calc R U P B 2
H23F H 0.216519 -0.572657 0.496555 0.125 Uiso 0.231(10) 1 calc R U P B 2

loop_
_atom_site_aniso_label
_atom_site_aniso_U_11
_atom_site_aniso_U_22
_atom_site_aniso_U_33
_atom_site_aniso_U_23
_atom_site_aniso_U_13
_atom_site_aniso_U_12
Co1 0.0485(4) 0.0199(3) 0.0392(4) -0.0015(3) -0.0121(3) 0.0054(3)
P1 0.0392(8) 0.0217(7) 0.0509(9) -0.0069(6) -0.0087(7) -0.0038(6)
P2 0.0451(8) 0.0225(7) 0.0434(8) -0.0070(6) -0.0036(7) -0.0046(6)
O1 0.066(3) 0.033(2) 0.056(3) -0.0127(19) -0.010(2) -0.014(2)
O2 0.052(3) 0.033(2) 0.078(3) -0.004(2) -0.017(2) -0.0083(19)
O3 0.074(3) 0.036(2) 0.053(3) -0.0142(19) -0.016(2) -0.002(2)
O4 0.085(3) 0.041(2) 0.046(3) -0.015(2) -0.001(2) 0.003(2)
O5 0.061(3) 0.042(2) 0.068(3) 0.017(2) -0.016(2) -0.011(2)
N1 0.047(3) 0.022(2) 0.078(4) -0.013(2) -0.017(3) -0.002(2)
N2 0.058(3) 0.023(2) 0.053(3) -0.012(2) 0.005(2) -0.010(2)
N9 0.068(4) 0.038(3) 0.063(4) 0.000(3) 0.000(3) -0.012(3)
C1 0.058(4) 0.029(3) 0.044(3) 0.003(3) -0.011(3) -0.007(3)
C2 0.054(4) 0.025(3) 0.041(3) -0.002(2) -0.009(3) -0.007(2)
C3 0.052(4) 0.023(3) 0.049(3) -0.007(2) -0.007(3) -0.002(2)
C4 0.043(3) 0.024(3) 0.062(4) -0.007(3) -0.007(3) -0.002(2)
C5 0.045(3) 0.026(3) 0.051(4) -0.005(2) -0.012(3) -0.004(2)
C6 0.043(3) 0.030(3) 0.072(4) -0.016(3) -0.005(3) -0.006(3)
C7 0.043(3) 0.034(3) 0.071(4) -0.007(3) -0.009(3) -0.003(3)
C10B 0.072(13) 0.032(9) 0.055(11) -0.009(7) 0.014(9) -0.010(8)
C11B 0.025(10) 0.054(17) 0.09(3) -0.010(15) -0.001(12) -0.014(10)
C13B 0.09(3) 0.020(13) 0.072(17) -0.021(10) -0.016(13) -0.008(12)
C12B 0.08(3) 0.05(2) 0.13(3) -0.03(2) 0.03(2) -0.018(17)
C9B 0.038(8) 0.022(7) 0.078(12) -0.006(8) -0.019(8) -0.001(6)
C8B 0.061(11) 0.052(9) 0.044(9) -0.012(7) -0.009(9) -0.006(10)
C14 0.041(3) 0.027(3) 0.053(4) -0.010(3) -0.007(3) 0.000(2)
C15 0.058(4) 0.034(3) 0.063(4) -0.018(3) 0.012(3) -0.016(3)
C16 0.055(4) 0.038(3) 0.051(4) -0.008(3) 0.005(3) -0.008(3)
C17 0.049(3) 0.025(3) 0.045(3) -0.010(2) -0.009(3) 0.004(2)
C18 0.059(4) 0.021(3) 0.047(3) -0.003(2) -0.014(3) 0.000(2)
C19 0.043(3) 0.024(3) 0.050(3) -0.001(2) -0.007(3) -0.001(2)
C20 0.060(4) 0.033(3) 0.046(4) -0.004(3) -0.017(3) 0.008(3)
C21A 0.049(5) 0.029(4) 0.050(5) 0.001(3) 0.000(4) -0.003(3)
C22A 0.139(11) 0.027(4) 0.092(8) -0.007(5) 0.022(7) -0.003(5)
C23A 0.051(6) 0.093(9) 0.117(10) 0.045(8) 0.000(6) -0.006(6)
N3B 0.042(5) 0.020(4) 0.048(5) -0.008(4) 0.006(4) -0.007(4)
N6B 0.051(6) 0.022(5) 0.045(6) -0.011(4) 0.002(5) 0.001(4)
N4B 0.060(6) 0.024(4) 0.031(5) -0.008(4) 0.001(4) -0.003(4)
N7B 0.044(6) 0.023(4) 0.046(6) 0.000(4) -0.002(5) -0.005(4)
N5B 0.040(5) 0.022(4) 0.054(6) -0.005(4) -0.011(4) -0.008(4)
N8B 0.044(6) 0.023(4) 0.046(6) -0.005(4) -0.009(5) -0.010(4)
N4A 0.061(6) 0.017(4) 0.047(6) -0.010(4) -0.009(5) -0.007(4)
N7A 0.051(6) 0.015(4) 0.047(6) -0.003(4) -0.007(5) 0.003(4)
N5A 0.042(6) 0.026(5) 0.080(8) -0.015(5) -0.005(5) -0.001(4)
N8A 0.057(7) 0.022(5) 0.071(7) -0.009(5) 0.008(6) -0.011(4)
N3A 0.056(6) 0.018(4) 0.054(6) 0.001(4) -0.010(5) -0.012(4)
N6A 0.061(7) 0.031(5) 0.037(5) -0.005(4) -0.019(5) -0.014(5)
C10A 0.062(12) 0.036(10) 0.080(13) -0.003(8) -0.008(9) -0.010(8)
C9A 0.069(13) 0.042(12) 0.17(3) -0.010(16) -0.027(19) 0.004(9)
C8A 0.084(14) 0.038(8) 0.042(9) -0.007(6) -0.017(10) 0.003(10)
C12A 0.036(11) 0.032(13) 0.039(12) 0.007(10) 0.006(9) -0.006(9)
C11A 0.07(2) 0.016(9) 0.039(10) -0.008(8) -0.009(11) 0.007(10)
C13A 0.064(14) 0.04(2) 0.037(12) -0.009(11) -0.026(10) 0.004(13)
C21B 0.023(14) 0.11(3) 0.07(2) 0.044(19) 0.004(13) -0.023(15)
C22B 0.09(3) 0.06(2) 0.12(3) 0.01(2) 0.02(2) 0.022(19)
C23B 0.10(3) 0.07(2) 0.08(2) -0.012(19) 0.01(2) -0.06(2)

loop_
_atom_type_symbol
_atom_type_description
_atom_type_scat_dispersion_real
_atom_type_scat_dispersion_imag
_atom_type_scat_source
C C 0.0033 0.0016 'International Tables Vol C Tables 4.2.6.8 and 6.1.1.4'
H H 0.0000 0.0000 'International Tables Vol C Tables 4.2.6.8 and 6.1.1.4'
Co Co 0.3494 0.9721 'International Tables Vol C Tables 4.2.6.8 and 6.1.1.4'
N N 0.0061 0.0033 'International Tables Vol C Tables 4.2.6.8 and 6.1.1.4'
O O 0.0106 0.0060 'International Tables Vol C Tables 4.2.6.8 and 6.1.1.4'
P P 0.1023 0.0942 'International Tables Vol C Tables 4.2.6.8 and 6.1.1.4'

loop_
_citation_id
_citation_doi
_citation_year
1 10.26434/chemrxiv-2023-1vnnr 2023

loop_
_geom_angle_atom_site_label_1
_geom_angle_atom_site_label_2
_geom_angle_atom_site_label_3
_geom_angle
_geom_angle_site_symmetry_1
_geom_angle_site_symmetry_3
_geom_angle_publ_flag
O1 Co1 Co1 85.54(13) 4_575 3_656 ?
O1 Co1 O2 164.15(18) 4_575 2_636 ?
O1 Co1 O4 88.11(18) 4_575 3_656 ?
O1 Co1 O5 102.11(17) 4_575 . ?
O2 Co1 Co1 78.83(13) 2_636 3_656 ?
O3 Co1 Co1 84.62(13) . 3_656 ?
O3 Co1 O1 94.40(17) . 4_575 ?
O3 Co1 O2 86.78(17) . 2_636 ?
O3 Co1 O4 163.48(19) . 3_656 ?
O3 Co1 O5 102.64(19) . . ?
O4 Co1 Co1 79.28(14) 3_656 3_656 ?
O4 Co1 O2 86.45(18) 3_656 2_636 ?
O4 Co1 O5 92.76(19) 3_656 . ?
O5 Co1 Co1 168.87(14) . 3_656 ?
O5 Co1 O2 93.03(17) . 2_636 ?
N1 P1 N3B 120.4(3) . . ?
N1 P1 N4B 113.3(4) . . ?
N1 P1 N5B 111.5(3) . . ?
N1 P1 N4A 118.2(3) . . ?
N1 P1 N5A 110.0(4) . . ?
N1 P1 N3A 116.0(4) . . ?
N4B P1 N3B 103.8(4) . . ?
N4B P1 N5B 104.4(5) . . ?
N5B P1 N3B 101.7(4) . . ?
N4A P1 N5A 103.4(5) . . ?
N3A P1 N4A 105.3(5) . . ?
N3A P1 N5A 102.0(5) . . ?
N2 P2 N6B 116.7(4) . . ?
N2 P2 N7B 109.3(4) . . ?
N2 P2 N8B 116.9(4) . . ?
N2 P2 N7A 114.3(3) . . ?
N2 P2 N8A 110.9(4) . . ?
N2 P2 N6A 120.2(4) . . ?
N6B P2 N7B 103.8(5) . . ?
N8B P2 N6B 104.7(5) . . ?
N8B P2 N7B 103.9(5) . . ?
N7A P2 N6A 102.2(5) . . ?
N8A P2 N7A 105.2(5) . . ?
N8A P2 N6A 102.3(6) . . ?
C1 O1 Co1 121.7(4) . 4_676 ?
C1 O2 Co1 127.7(4) . 2_666 ?
C20 O3 Co1 122.4(4) . . ?
C20 O4 Co1 128.1(4) . 3_656 ?
C21A O5 Co1 116.3(5) . . ?
C21B O5 Co1 175.9(13) . . ?
C5 N1 P1 133.7(4) . . ?
C14 N2 P2 132.6(4) . . ?
C21A N9 C22A 120.3(7) . . ?
C21A N9 C23A 121.1(7) . . ?
C23A N9 C22A 117.9(7) . . ?
C21B N9 C22B 114.1(18) . . ?
C21B N9 C23B 117(2) . . ?
C23B N9 C22B 120(2) . . ?
O1 C1 O2 126.0(5) . . ?
O1 C1 C2 116.9(6) . . ?
O2 C1 C2 117.1(5) . . ?
C3 C2 C1 121.4(5) . . ?
C3 C2 C7 118.6(5) . . ?
C7 C2 C1 119.9(5) . . ?
C2 C3 H3 119.9 . . ?
C4 C3 C2 120.3(5) . . ?
C4 C3 H3 119.9 . . ?
C3 C4 H4 119.0 . . ?
C3 C4 C5 121.9(5) . . ?
C5 C4 H4 119.0 . . ?
N1 C5 C4 118.9(5) . . ?
N1 C5 C6 124.0(5) . . ?
C4 C5 C6 117.1(5) . . ?
C5 C6 H6 119.6 . . ?
C7 C6 C5 120.8(5) . . ?
C7 C6 H6 119.6 . . ?
C2 C7 H7 119.5 . . ?
C6 C7 C2 121.1(6) . . ?
C6 C7 H7 119.5 . . ?
H10A C10B H10B 109.5 . . ?
H10A C10B H10C 109.5 . . ?
H10B C10B H10C 109.5 . . ?
N3B C10B H10A 109.5 . . ?
N3B C10B H10B 109.5 . . ?
N3B C10B H10C 109.5 . . ?
H11A C11B H11B 109.5 . . ?
H11A C11B H11C 109.5 . . ?
H11B C11B H11C 109.5 . . ?
N6B C11B H11A 109.5 . . ?
N6B C11B H11B 109.5 . . ?
N6B C11B H11C 109.5 . . ?
H13A C13B H13B 109.5 . . ?
H13A C13B H13C 109.5 . . ?
H13B C13B H13C 109.5 . . ?
N8B C13B H13A 109.5 . . ?
N8B C13B H13B 109.5 . . ?
N8B C13B H13C 109.5 . . ?
H12A C12B H12B 109.5 . . ?
H12A C12B H12C 109.5 . . ?
H12B C12B H12C 109.5 . . ?
N7B C12B H12A 109.5 . . ?
N7B C12B H12B 109.5 . . ?
N7B C12B H12C 109.5 . . ?
H9BA C9B H9BB 109.5 . . ?
H9BA C9B H9BC 109.5 . . ?
H9BB C9B H9BC 109.5 . . ?
N5B C9B H9BA 109.5 . . ?
N5B C9B H9BB 109.5 . . ?
N5B C9B H9BC 109.5 . . ?
H8BA C8B H8BB 109.5 . . ?
H8BA C8B H8BC 109.5 . . ?
H8BB C8B H8BC 109.5 . . ?
N4B C8B H8BA 109.5 . . ?
N4B C8B H8BB 109.5 . . ?
N4B C8B H8BC 109.5 . . ?
N2 C14 C15 124.8(5) . . ?
N2 C14 C19 117.6(5) . . ?
C15 C14 C19 117.6(5) . . ?
C14 C15 H15 119.4 . . ?
C16 C15 C14 121.2(5) . . ?
C16 C15 H15 119.4 . . ?
C15 C16 H16 119.8 . . ?
C15 C16 C17 120.4(6) . . ?
C17 C16 H16 119.8 . . ?
C16 C17 C20 119.5(6) . . ?
C18 C17 C16 118.4(5) . . ?
C18 C17 C20 122.0(5) . . ?
C17 C18 H18 119.1 . . ?
C17 C18 C19 121.8(5) . . ?
C19 C18 H18 119.1 . . ?
C14 C19 H19 120.1 . . ?
C18 C19 C14 119.9(6) . . ?
C18 C19 H19 120.1 . . ?
O3 C20 C17 116.9(6) . . ?
O4 C20 O3 125.3(6) . . ?
O4 C20 C17 117.9(5) . . ?
O5 C21A N9 121.5(7) . . ?
O5 C21A H21A 119.3 . . ?
N9 C21A H21A 119.3 . . ?
N9 C22A H22A 109.5 . . ?
N9 C22A H22B 109.5 . . ?
N9 C22A H22C 109.5 . . ?
H22A C22A H22B 109.5 . . ?
H22A C22A H22C 109.5 . . ?
H22B C22A H22C 109.5 . . ?
N9 C23A H23A 109.5 . . ?
N9 C23A H23B 109.5 . . ?
N9 C23A H23C 109.5 . . ?
H23A C23A H23B 109.5 . . ?
H23A C23A H23C 109.5 . . ?
H23B C23A H23C 109.5 . . ?
C10B N3B P1 120.8(8) . . ?
N6B N3B P1 113.9(7) . . ?
N6B N3B C10B 112.1(10) . . ?
C11B N6B P2 120.4(18) . . ?
C11B N6B N3B 117.2(19) . . ?
N3B N6B P2 112.5(7) . . ?
C8B N4B P1 120.3(10) . . ?
C8B N4B N7B 112.5(11) . . ?
N7B N4B P1 116.3(6) . . ?
C12B N7B P2 120(2) . . ?
C12B N7B N4B 115(2) . . ?
N4B N7B P2 110.8(7) . . ?
C9B N5B P1 120.1(10) . . ?
N8B N5B P1 112.8(7) . . ?
N8B N5B C9B 114.0(10) . . ?
C13B N8B P2 127(2) . . ?
N5B N8B P2 115.4(7) . . ?
N5B N8B C13B 105(2) . . ?
N7A N4A P1 113.3(6) . . ?
N7A N4A C8A 112.5(10) . . ?
C8A N4A P1 123.3(9) . . ?
N4A N7A P2 114.2(7) . . ?
N4A N7A C11A 110.3(16) . . ?
C11A N7A P2 125.3(18) . . ?
N8A N5A P1 113.2(7) . . ?
C9A N5A P1 121.7(12) . . ?
C9A N5A N8A 112.2(13) . . ?
N5A N8A P2 114.1(8) . . ?
N5A N8A C12A 109.8(17) . . ?
C12A N8A P2 124.0(16) . . ?
N6A N3A P1 113.9(7) . . ?
N6A N3A C10A 113.0(11) . . ?
C10A N3A P1 120.7(10) . . ?
N3A N6A P2 114.5(7) . . ?
N3A N6A C13A 118.1(19) . . ?
C13A N6A P2 117(2) . . ?
N3A C10A H10D 109.5 . . ?
N3A C10A H10E 109.5 . . ?
N3A C10A H10F 109.5 . . ?
H10D C10A H10E 109.5 . . ?
H10D C10A H10F 109.5 . . ?
H10E C10A H10F 109.5 . . ?
N5A C9A H9AA 109.5 . . ?
N5A C9A H9AB 109.5 . . ?
N5A C9A H9AC 109.5 . . ?
H9AA C9A H9AB 109.5 . . ?
H9AA C9A H9AC 109.5 . . ?
H9AB C9A H9AC 109.5 . . ?
N4A C8A H8AA 109.5 . . ?
N4A C8A H8AB 109.5 . . ?
N4A C8A H8AC 109.5 . . ?
H8AA C8A H8AB 109.5 . . ?
H8AA C8A H8AC 109.5 . . ?
H8AB C8A H8AC 109.5 . . ?
N8A C12A H12D 109.5 . . ?
N8A C12A H12E 109.5 . . ?
N8A C12A H12F 109.5 . . ?
H12D C12A H12E 109.5 . . ?
H12D C12A H12F 109.5 . . ?
H12E C12A H12F 109.5 . . ?
N7A C11A H11D 109.5 . . ?
N7A C11A H11E 109.5 . . ?
N7A C11A H11F 109.5 . . ?
H11D C11A H11E 109.5 . . ?
H11D C11A H11F 109.5 . . ?
H11E C11A H11F 109.5 . . ?
N6A C13A H13D 109.5 . . ?
N6A C13A H13E 109.5 . . ?
N6A C13A H13F 109.5 . . ?
H13D C13A H13E 109.5 . . ?
H13D C13A H13F 109.5 . . ?
H13E C13A H13F 109.5 . . ?
O5 C21B N9 114(2) . . ?
O5 C21B H21B 122.9 . . ?
N9 C21B H21B 122.9 . . ?
N9 C22B H22D 109.5 . . ?
N9 C22B H22E 109.5 . . ?
N9 C22B H22F 109.5 . . ?
H22D C22B H22E 109.5 . . ?
H22D C22B H22F 109.5 . . ?
H22E C22B H22F 109.5 . . ?
N9 C23B H23D 109.5 . . ?
N9 C23B H23E 109.5 . . ?
N9 C23B H23F 109.5 . . ?
H23D C23B H23E 109.5 . . ?
H23D C23B H23F 109.5 . . ?
H23E C23B H23F 109.5 . . ?

loop_
_geom_bond_atom_site_label_1
_geom_bond_atom_site_label_2
_geom_bond_distance
_geom_bond_site_symmetry_2
_geom_bond_publ_flag
Co1 Co1 2.8041(16) 3_656 ?
Co1 O1 2.013(4) 4_575 ?
Co1 O2 2.054(4) 2_636 ?
Co1 O3 2.002(4) . ?
Co1 O4 2.027(4) 3_656 ?
Co1 O5 2.041(4) . ?
P1 N1 1.533(4) . ?
P1 N3B 1.674(9) . ?
P1 N4B 1.653(9) . ?
P1 N5B 1.669(8) . ?
P1 N4A 1.659(9) . ?
P1 N5A 1.665(10) . ?
P1 N3A 1.633(10) . ?
P2 N2 1.534(4) . ?
P2 N6B 1.669(10) . ?
P2 N7B 1.688(10) . ?
P2 N8B 1.643(9) . ?
P2 N7A 1.643(9) . ?
P2 N8A 1.624(11) . ?
P2 N6A 1.678(10) . ?
O1 C1 1.261(7) . ?
O2 C1 1.265(7) . ?
O3 C20 1.268(7) . ?
O4 C20 1.258(7) . ?
O5 C21A 1.278(8) . ?
O5 C21B 1.24(3) . ?
N1 C5 1.372(6) . ?
N2 C14 1.384(7) . ?
N9 C21A 1.302(8) . ?
N9 C22A 1.487(10) . ?
N9 C23A 1.449(11) . ?
N9 C21B 1.44(4) . ?
N9 C22B 1.47(3) . ?
N9 C23B 1.43(3) . ?
C1 C2 1.492(7) . ?
C2 C3 1.389(8) . ?
C2 C7 1.395(8) . ?
C3 H3 0.9500 . ?
C3 C4 1.377(7) . ?
C4 H4 0.9500 . ?
C4 C5 1.402(7) . ?
C5 C6 1.406(8) . ?
C6 H6 0.9500 . ?
C6 C7 1.378(7) . ?
C7 H7 0.9500 . ?
C10B H10A 0.9800 . ?
C10B H10B 0.9800 . ?
C10B H10C 0.9800 . ?
C10B N3B 1.49(2) . ?
C11B H11A 0.9800 . ?
C11B H11B 0.9800 . ?
C11B H11C 0.9800 . ?
C11B N6B 1.37(4) . ?
C13B H13A 0.9800 . ?
C13B H13B 0.9800 . ?
C13B H13C 0.9800 . ?
C13B N8B 1.47(5) . ?
C12B H12A 0.9800 . ?
C12B H12B 0.9800 . ?
C12B H12C 0.9800 . ?
C12B N7B 1.41(5) . ?
C9B H9BA 0.9800 . ?
C9B H9BB 0.9800 . ?
C9B H9BC 0.9800 . ?
C9B N5B 1.47(2) . ?
C8B H8BA 0.9800 . ?
C8B H8BB 0.9800 . ?
C8B H8BC 0.9800 . ?
C8B N4B 1.45(2) . ?
C14 C15 1.394(8) . ?
C14 C19 1.407(7) . ?
C15 H15 0.9500 . ?
C15 C16 1.370(8) . ?
C16 H16 0.9500 . ?
C16 C17 1.396(8) . ?
C17 C18 1.373(8) . ?
C17 C20 1.483(8) . ?
C18 H18 0.9500 . ?
C18 C19 1.375(7) . ?
C19 H19 0.9500 . ?
C21A H21A 0.9500 . ?
C22A H22A 0.9800 . ?
C22A H22B 0.9800 . ?
C22A H22C 0.9800 . ?
C23A H23A 0.9800 . ?
C23A H23B 0.9800 . ?
C23A H23C 0.9800 . ?
N3B N6B 1.460(11) . ?
N4B N7B 1.464(11) . ?
N5B N8B 1.457(11) . ?
N4A N7A 1.453(11) . ?
N4A C8A 1.47(2) . ?
N7A C11A 1.50(4) . ?
N5A N8A 1.477(12) . ?
N5A C9A 1.44(3) . ?
N8A C12A 1.49(3) . ?
N3A N6A 1.447(11) . ?
N3A C10A 1.47(2) . ?
N6A C13A 1.50(4) . ?
C10A H10D 0.9800 . ?
C10A H10E 0.9800 . ?
C10A H10F 0.9800 . ?
C9A H9AA 0.9800 . ?
C9A H9AB 0.9800 . ?
C9A H9AC 0.9800 . ?
C8A H8AA 0.9800 . ?
C8A H8AB 0.9800 . ?
C8A H8AC 0.9800 . ?
C12A H12D 0.9800 . ?
C12A H12E 0.9800 . ?
C12A H12F 0.9800 . ?
C11A H11D 0.9800 . ?
C11A H11E 0.9800 . ?
C11A H11F 0.9800 . ?
C13A H13D 0.9800 . ?
C13A H13E 0.9800 . ?
C13A H13F 0.9800 . ?
C21B H21B 0.9500 . ?
C22B H22D 0.9800 . ?
C22B H22E 0.9800 . ?
C22B H22F 0.9800 . ?
C23B H23D 0.9800 . ?
C23B H23E 0.9800 . ?
C23B H23F 0.9800 . ?

loop_
_geom_torsion_atom_site_label_1
_geom_torsion_atom_site_label_2
_geom_torsion_atom_site_label_3
_geom_torsion_atom_site_label_4
_geom_torsion
_geom_torsion_site_symmetry_1
_geom_torsion_site_symmetry_2
_geom_torsion_site_symmetry_3
_geom_torsion_site_symmetry_4
_geom_torsion_publ_flag
Co1 O1 C1 O2 0.8(8) 4_676 . . . ?
Co1 O1 C1 C2 -178.9(4) 4_676 . . . ?
Co1 O2 C1 O1 -4.9(9) 2_666 . . . ?
Co1 O2 C1 C2 174.8(4) 2_666 . . . ?
Co1 O3 C20 O4 -5.5(8) . . . . ?
Co1 O3 C20 C17 174.0(3) . . . . ?
Co1 O4 C20 O3 -0.1(9) 3_656 . . . ?
Co1 O4 C20 C17 -179.5(4) 3_656 . . . ?
Co1 O5 C21A N9 -174.2(5) . . . . ?
P1 N1 C5 C4 -166.0(5) . . . . ?
P1 N1 C5 C6 15.1(10) . . . . ?
P1 N3B N6B P2 21.2(10) . . . . ?
P1 N3B N6B C11B -125(2) . . . . ?
P1 N4B N7B P2 17.3(10) . . . . ?
P1 N4B N7B C12B -124(2) . . . . ?
P1 N5B N8B P2 14.2(11) . . . . ?
P1 N5B N8B C13B -131(3) . . . . ?
P1 N4A N7A P2 -20.7(11) . . . . ?
P1 N4A N7A C11A 126.5(19) . . . . ?
P1 N5A N8A P2 -17.5(12) . . . . ?
P1 N5A N8A C12A 126.9(16) . . . . ?
P1 N3A N6A P2 -15.5(11) . . . . ?
P1 N3A N6A C13A 128(2) . . . . ?
P2 N2 C14 C15 7.2(9) . . . . ?
P2 N2 C14 C19 -173.3(4) . . . . ?
O1 C1 C2 C3 5.5(8) . . . . ?
O1 C1 C2 C7 -173.3(5) . . . . ?
O2 C1 C2 C3 -174.2(5) . . . . ?
O2 C1 C2 C7 7.0(8) . . . . ?
N1 P1 N3B C10B -53.7(11) . . . . ?
N1 P1 N3B N6B 168.4(6) . . . . ?
N1 P1 N4B C8B -54.3(11) . . . . ?
N1 P1 N4B N7B 164.2(6) . . . . ?
N1 P1 N5B C9B -44.6(11) . . . . ?
N1 P1 N5B N8B 176.4(7) . . . . ?
N1 P1 N4A N7A -172.9(7) . . . . ?
N1 P1 N4A C8A 45.8(12) . . . . ?
N1 P1 N5A N8A -170.4(8) . . . . ?
N1 P1 N5A C9A 51.2(17) . . . . ?
N1 P1 N3A N6A -165.5(7) . . . . ?
N1 P1 N3A C10A 54.8(10) . . . . ?
N1 C5 C6 C7 -178.9(6) . . . . ?
N2 P2 N6B C11B -43(2) . . . . ?
N2 P2 N6B N3B 171.8(6) . . . . ?
N2 P2 N7B C12B -51(2) . . . . ?
N2 P2 N7B N4B 170.5(6) . . . . ?
N2 P2 N8B C13B -58(3) . . . . ?
N2 P2 N8B N5B 167.0(7) . . . . ?
N2 P2 N7A N4A -163.0(7) . . . . ?
N2 P2 N7A C11A 55.5(19) . . . . ?
N2 P2 N8A N5A -172.9(7) . . . . ?
N2 P2 N8A C12A 48.4(19) . . . . ?
N2 P2 N6A N3A -172.7(7) . . . . ?
N2 P2 N6A C13A 43(2) . . . . ?
N2 C14 C15 C16 -172.4(6) . . . . ?
N2 C14 C19 C18 171.8(5) . . . . ?
C1 C2 C3 C4 -178.5(5) . . . . ?
C1 C2 C7 C6 175.6(6) . . . . ?
C2 C3 C4 C5 3.9(9) . . . . ?
C3 C2 C7 C6 -3.2(9) . . . . ?
C3 C4 C5 N1 175.9(6) . . . . ?
C3 C4 C5 C6 -5.1(9) . . . . ?
C4 C5 C6 C7 2.1(9) . . . . ?
C5 C6 C7 C2 1.9(10) . . . . ?
C7 C2 C3 C4 0.3(9) . . . . ?
C10B N3B N6B P2 -120.4(10) . . . . ?
C10B N3B N6B C11B 94(3) . . . . ?
C9B N5B N8B P2 -127.3(10) . . . . ?
C9B N5B N8B C13B 88(3) . . . . ?
C8B N4B N7B P2 -127.2(10) . . . . ?
C8B N4B N7B C12B 92(2) . . . . ?
C14 C15 C16 C17 -1.4(10) . . . . ?
C15 C14 C19 C18 -8.7(8) . . . . ?
C15 C16 C17 C18 -4.9(9) . . . . ?
C15 C16 C17 C20 171.6(6) . . . . ?
C16 C17 C18 C19 4.3(8) . . . . ?
C16 C17 C20 O3 -169.1(5) . . . . ?
C16 C17 C20 O4 10.4(8) . . . . ?
C17 C18 C19 C14 2.5(8) . . . . ?
C18 C17 C20 O3 7.2(8) . . . . ?
C18 C17 C20 O4 -173.3(5) . . . . ?
C19 C14 C15 C16 8.1(9) . . . . ?
C20 C17 C18 C19 -172.1(5) . . . . ?
C22A N9 C21A O5 -172.1(7) . . . . ?
C23A N9 C21A O5 -2.2(11) . . . . ?
N3B P1 N1 C5 -35.8(8) . . . . ?
N3B P1 N4B C8B 78.1(10) . . . . ?
N3B P1 N4B N7B -63.5(8) . . . . ?
N3B P1 N5B C9B -174.2(10) . . . . ?
N3B P1 N5B N8B 46.9(8) . . . . ?
N6B P2 N2 C14 -53.2(7) . . . . ?
N6B P2 N7B C12B -176(2) . . . . ?
N6B P2 N7B N4B 45.3(8) . . . . ?
N6B P2 N8B C13B 73(3) . . . . ?
N6B P2 N8B N5B -62.1(9) . . . . ?
N4B P1 N1 C5 87.9(7) . . . . ?
N4B P1 N3B C10B 178.1(10) . . . . ?
N4B P1 N3B N6B 40.2(8) . . . . ?
N4B P1 N5B C9B 78.1(10) . . . . ?
N4B P1 N5B N8B -60.9(8) . . . . ?
N7B P2 N2 C14 -170.6(6) . . . . ?
N7B P2 N6B C11B 77(2) . . . . ?
N7B P2 N6B N3B -67.8(8) . . . . ?
N7B P2 N8B C13B -178(3) . . . . ?
N7B P2 N8B N5B 46.5(9) . . . . ?
N5B P1 N1 C5 -154.7(7) . . . . ?
N5B P1 N3B C10B 70.0(11) . . . . ?
N5B P1 N3B N6B -68.0(8) . . . . ?
N5B P1 N4B C8B -175.7(10) . . . . ?
N5B P1 N4B N7B 42.7(8) . . . . ?
N8B P2 N2 C14 71.8(7) . . . . ?
N8B P2 N6B C11B -174(2) . . . . ?
N8B P2 N6B N3B 40.9(9) . . . . ?
N8B P2 N7B C12B 75(2) . . . . ?
N8B P2 N7B N4B -64.0(8) . . . . ?
N4A P1 N1 C5 30.6(9) . . . . ?
N4A P1 N5A N8A -43.2(9) . . . . ?
N4A P1 N5A C9A 178.4(16) . . . . ?
N4A P1 N3A N6A 61.7(8) . . . . ?
N4A P1 N3A C10A -77.9(10) . . . . ?
N7A P2 N2 C14 -95.5(7) . . . . ?
N7A P2 N8A N5A 63.0(10) . . . . ?
N7A P2 N8A C12A -75.7(19) . . . . ?
N7A P2 N6A N3A -44.8(9) . . . . ?
N7A P2 N6A C13A 171(2) . . . . ?
N5A P1 N1 C5 149.0(7) . . . . ?
N5A P1 N4A N7A 65.2(9) . . . . ?
N5A P1 N4A C8A -76.1(12) . . . . ?
N5A P1 N3A N6A -46.0(8) . . . . ?
N5A P1 N3A C10A 174.4(10) . . . . ?
N8A P2 N2 C14 145.7(7) . . . . ?
N8A P2 N7A N4A -41.1(9) . . . . ?
N8A P2 N7A C11A 177.3(18) . . . . ?
N8A P2 N6A N3A 64.0(9) . . . . ?
N8A P2 N6A C13A -80(2) . . . . ?
N3A P1 N1 C5 -95.9(7) . . . . ?
N3A P1 N4A N7A -41.4(9) . . . . ?
N3A P1 N4A C8A 177.3(11) . . . . ?
N3A P1 N5A N8A 65.9(9) . . . . ?
N3A P1 N5A C9A -72.5(17) . . . . ?
N6A P2 N2 C14 26.7(8) . . . . ?
N6A P2 N7A N4A 65.4(9) . . . . ?
N6A P2 N7A C11A -76.1(19) . . . . ?
N6A P2 N8A N5A -43.5(9) . . . . ?
N6A P2 N8A C12A 177.8(18) . . . . ?
C10A N3A N6A P2 127.2(10) . . . . ?
C10A N3A N6A C13A -89(3) . . . . ?
C9A N5A N8A P2 124.9(15) . . . . ?
C9A N5A N8A C12A -91(2) . . . . ?
C8A N4A N7A P2 124.9(10) . . . . ?
C8A N4A N7A C11A -88(2) . . . . ?
C22B N9 C21B O5 -5(3) . . . . ?
C23B N9 C21B O5 -152(2) . . . . ?
